data_2238836
loop_
_publ_author_name
'Kanchanadevi, Jeevanandam'
'Anbalagan, Gopalakrishnan'
'Kannan, Damodharan'
'Bakthadoss, Manickam'
'Manivannan, Vadivelu'

_publ_section_title
;
 16-Methyl-11-(2-methylphenyl)-14-phenyl-8,12-dioxa-14,15-diazatetracyclo[8.7.0.0^2,7^.0^13,17^]heptadeca-2(7),3,5,13(17),15-pentaene-10-carbonitrile
;
_journal_coeditor_code BT6941
_journal_issue 12
_journal_name_full 'Acta Crystallographica Section E'
_journal_page_first o1746
_journal_paper_doi 10.1107/S1600536813029905
_journal_volume 69
_journal_year 2013
_chemical_formula_iupac 'C28 H23 N3 O2'
_chemical_formula_moiety 'C28 H23 N3 O2'
_chemical_formula_sum 'C28 H23 N3 O2'
_chemical_formula_weight 433.49
_chemical_name_systematic
16-Methyl-11-(2-methylphenyl)-14-phenyl-8,12-dioxa-14,15-diazatetracyclo[8.7.0.0^2,7^.0^13,17^]heptadeca-2(7),3,5,13(17),15-pentaene-10-carbonitrile
_space_group_IT_number 2
_symmetry_cell_setting triclinic
_symmetry_space_group_name_Hall '-P 1'
_symmetry_space_group_name_H-M 'P -1'
_atom_sites_solution_hydrogens geom
_atom_sites_solution_primary direct
_atom_sites_solution_secondary difmap
_audit_creation_method SHELXL97
_cell_angle_alpha 72.720(5)
_cell_angle_beta 76.997(5)
_cell_angle_gamma 63.875(5)
_cell_formula_units_Z 2
_cell_length_a 9.021(5)
_cell_length_b 9.604(5)
_cell_length_c 15.254(5)
_cell_measurement_reflns_used 9100
_cell_measurement_temperature 295(2)
_cell_measurement_theta_max 25.4
_cell_measurement_theta_min 2.42
_cell_volume 1126.1(9)
_computing_cell_refinement 'SAINT (Bruker, 2008)'
_computing_data_collection 'APEX2 (Bruker, 2008)'
_computing_data_reduction 'SAINT (Bruker, 2008)'
_computing_molecular_graphics 'PLATON (Spek, 2009)'
_computing_publication_material 'SHELXL97 (Sheldrick, 2008)'
_computing_structure_refinement 'SHELXL97 (Sheldrick, 2008)'
_computing_structure_solution 'SHELXS97 (Sheldrick, 2008)'
_diffrn_ambient_temperature 295(2)
_diffrn_detector_area_resol_mean 0
_diffrn_measured_fraction_theta_full 0.997
_diffrn_measured_fraction_theta_max 0.997
_diffrn_measurement_device_type 'Bruker APEXII CCD'
_diffrn_measurement_method '\w and \f'
_diffrn_radiation_monochromator graphite
_diffrn_radiation_source 'fine-focus sealed tube'
_diffrn_radiation_type MoK\a
_diffrn_radiation_wavelength 0.71073
_diffrn_reflns_av_R_equivalents 0.0337
_diffrn_reflns_av_sigmaI/netI 0.0281
_diffrn_reflns_limit_h_max 10
_diffrn_reflns_limit_h_min -10
_diffrn_reflns_limit_k_max 11
_diffrn_reflns_limit_k_min -11
_diffrn_reflns_limit_l_max 18
_diffrn_reflns_limit_l_min -18
_diffrn_reflns_number 20066
_diffrn_reflns_theta_full 25.44
_diffrn_reflns_theta_max 25.44
_diffrn_reflns_theta_min 2.42
_diffrn_standards_interval_count 0
_diffrn_standards_interval_time 0
_exptl_absorpt_coefficient_mu 0.082
_exptl_absorpt_correction_T_max 0.9830
_exptl_absorpt_correction_T_min 0.9800
_exptl_absorpt_correction_type multi-scan
_exptl_absorpt_process_details '(SADABS; Sheldrick, 1996)'
_exptl_crystal_colour Colourless
_exptl_crystal_density_diffrn 1.278
_exptl_crystal_density_method 'not measured'
_exptl_crystal_description Block
_exptl_crystal_F_000 456
_exptl_crystal_size_max 0.30
_exptl_crystal_size_mid 0.20
_exptl_crystal_size_min 0.20
_refine_diff_density_max 0.408
_refine_diff_density_min -0.182
_refine_ls_extinction_method none
_refine_ls_goodness_of_fit_ref 1.028
_refine_ls_hydrogen_treatment constr
_refine_ls_matrix_type full
_refine_ls_number_parameters 300
_refine_ls_number_reflns 4154
_refine_ls_number_restraints 0
_refine_ls_restrained_S_all 1.028
_refine_ls_R_factor_all 0.0627
_refine_ls_R_factor_gt 0.0431
_refine_ls_shift/su_max 0.003
_refine_ls_shift/su_mean 0.000
_refine_ls_structure_factor_coef Fsqd
_refine_ls_weighting_details 'calc w=1/[\s^2^(Fo^2^)+(0.0709P)^2^+0.2260P] where P=(Fo^2^+2Fc^2^)/3'
_refine_ls_weighting_scheme calc
_refine_ls_wR_factor_gt 0.1181
_refine_ls_wR_factor_ref 0.1328
_reflns_number_gt 3085
_reflns_number_total 4154
_reflns_threshold_expression I>2\s(I)
_cod_data_source_file bt6941.cif
_cod_data_source_block I
_cod_database_code 2238836

loop_
_symmetry_equiv_pos_as_xyz
'x, y, z'
'-x, -y, -z'

loop_
_atom_site_type_symbol
_atom_site_label
_atom_site_fract_x
_atom_site_fract_y
_atom_site_fract_z
_atom_site_U_iso_or_equiv
_atom_site_adp_type
_atom_site_calc_flag
_atom_site_refinement_flags
_atom_site_occupancy
_atom_site_symmetry_multiplicity
C C1 0.6925(2) -0.0765(2) 0.56488(12) 0.0419(4) Uani d . 1 1
C C2 0.8398(3) -0.0745(3) 0.51420(15) 0.0625(6) Uani d . 1 1
H H2 0.8788 -0.0018 0.5180 0.075 Uiso calc R 1 1
C C3 0.9283(3) -0.1800(3) 0.45841(16) 0.0732(7) Uani d . 1 1
H H3 1.0279 -0.1791 0.4250 0.088 Uiso calc R 1 1
C C4 0.8716(3) -0.2860(3) 0.45144(15) 0.0688(6) Uani d . 1 1
H H4 0.9324 -0.3577 0.4138 0.083 Uiso calc R 1 1
C C5 0.7238(3) -0.2861(3) 0.50042(14) 0.0614(6) Uani d . 1 1
H H5 0.6840 -0.3572 0.4951 0.074 Uiso calc R 1 1
C C6 0.6334(2) -0.1812(2) 0.55777(13) 0.0491(5) Uani d . 1 1
H H6 0.5337 -0.1820 0.5910 0.059 Uiso calc R 1 1
C C7 0.4881(2) 0.0363(2) 0.69459(11) 0.0364(4) Uani d . 1 1
C C8 0.28622(19) -0.0390(2) 0.79451(11) 0.0349(4) Uani d . 1 1
H H8 0.1918 0.0427 0.7618 0.042 Uiso calc R 1 1
C C9 0.2496(2) -0.1847(2) 0.83666(11) 0.0363(4) Uani d . 1 1
C C10 0.3741(2) -0.3256(2) 0.87619(13) 0.0441(4) Uani d . 1 1
H H10 0.4801 -0.3293 0.8723 0.053 Uiso calc R 1 1
C C11 0.3442(3) -0.4593(2) 0.92089(13) 0.0507(5) Uani d . 1 1
H H11 0.4293 -0.5527 0.9463 0.061 Uiso calc R 1 1
C C12 0.1869(3) -0.4537(2) 0.92762(13) 0.0519(5) Uani d . 1 1
H H12 0.1640 -0.5421 0.9598 0.062 Uiso calc R 1 1
C C13 0.0645(2) -0.3173(2) 0.88667(13) 0.0493(5) Uani d . 1 1
H H13 -0.0404 -0.3160 0.8903 0.059 Uiso calc R 1 1
C C14 0.0913(2) -0.1809(2) 0.83990(12) 0.0415(4) Uani d . 1 1
C C15 0.31559(19) 0.03344(19) 0.86501(11) 0.0351(4) Uani d . 1 1
C C16 0.1756(2) 0.0616(2) 0.94426(12) 0.0425(4) Uani d . 1 1
H H16A 0.1724 -0.0396 0.9793 0.051 Uiso calc R 1 1
H H16B 0.1976 0.1088 0.9854 0.051 Uiso calc R 1 1
C C17 0.0135(2) 0.3002(2) 0.84581(12) 0.0435(4) Uani d . 1 1
C C18 -0.1443(2) 0.4159(3) 0.82910(15) 0.0598(6) Uani d . 1 1
H H18 -0.2374 0.4008 0.8635 0.072 Uiso calc R 1 1
C C19 -0.1631(3) 0.5517(3) 0.76227(16) 0.0664(6) Uani d . 1 1
H H19 -0.2689 0.6287 0.7509 0.080 Uiso calc R 1 1
C C20 -0.0261(3) 0.5744(2) 0.71199(15) 0.0616(6) Uani d . 1 1
H H20 -0.0388 0.6670 0.6665 0.074 Uiso calc R 1 1
C C21 0.1304(2) 0.4599(2) 0.72885(13) 0.0488(5) Uani d . 1 1
H H21 0.2226 0.4767 0.6944 0.059 Uiso calc R 1 1
C C22 0.1540(2) 0.3200(2) 0.79597(12) 0.0388(4) Uani d . 1 1
C C23 0.3274(2) 0.19451(19) 0.81404(11) 0.0365(4) Uani d . 1 1
H H23 0.3724 0.2263 0.8540 0.044 Uiso calc R 1 1
C C24 0.4482(2) 0.1651(2) 0.72960(12) 0.0386(4) Uani d . 1 1
C C25 0.5545(2) 0.2371(2) 0.67479(14) 0.0475(5) Uani d . 1 1
C C26 0.5733(3) 0.3799(3) 0.68336(19) 0.0751(7) Uani d . 1 1
H H26A 0.6859 0.3688 0.6632 0.113 Uiso calc R 1 1
H H26B 0.5462 0.3883 0.7467 0.113 Uiso calc R 1 1
H H26C 0.4999 0.4741 0.6457 0.113 Uiso calc R 1 1
C C27 0.4710(2) -0.0739(2) 0.90646(12) 0.0402(4) Uani d . 1 1
C C28 -0.0485(2) -0.0383(3) 0.79348(15) 0.0606(6) Uani d . 1 1
H H28A -0.1447 -0.0620 0.8035 0.091 Uiso calc R 1 1
H H28B -0.0153 -0.0130 0.7284 0.091 Uiso calc R 1 1
H H28C -0.0746 0.0510 0.8190 0.091 Uiso calc R 1 1
N N1 0.64918(19) 0.16067(19) 0.61013(11) 0.0513(4) Uani d . 1 1
N N2 0.60710(17) 0.03354(17) 0.62256(10) 0.0422(4) Uani d . 1 1
N N3 0.5899(2) -0.1541(2) 0.94037(13) 0.0589(5) Uani d . 1 1
O O1 0.43131(14) -0.08065(13) 0.72675(8) 0.0395(3) Uani d . 1 1
O O2 0.01940(14) 0.16371(16) 0.91092(9) 0.0495(3) Uani d . 1 1

loop_
_atom_site_aniso_label
_atom_site_aniso_U_11
_atom_site_aniso_U_22
_atom_site_aniso_U_33
_atom_site_aniso_U_12
_atom_site_aniso_U_13
_atom_site_aniso_U_23
C1 0.0371(9) 0.0432(10) 0.0369(9) -0.0118(8) 0.0005(7) -0.0076(8)
C2 0.0514(12) 0.0729(15) 0.0632(14) -0.0294(11) 0.0194(10) -0.0275(12)
C3 0.0598(14) 0.0866(17) 0.0643(15) -0.0265(13) 0.0232(11) -0.0311(13)
C4 0.0696(15) 0.0742(16) 0.0488(12) -0.0129(13) 0.0042(11) -0.0275(11)
C5 0.0709(15) 0.0600(13) 0.0532(12) -0.0212(11) -0.0067(11) -0.0209(10)
C6 0.0444(11) 0.0536(12) 0.0445(11) -0.0166(9) -0.0011(8) -0.0117(9)
C7 0.0306(8) 0.0361(9) 0.0403(9) -0.0156(7) 0.0010(7) -0.0058(7)
C8 0.0275(8) 0.0383(9) 0.0359(9) -0.0132(7) 0.0016(7) -0.0081(7)
C9 0.0366(9) 0.0412(10) 0.0344(9) -0.0197(8) 0.0016(7) -0.0109(7)
C10 0.0400(10) 0.0418(10) 0.0521(11) -0.0182(8) -0.0041(8) -0.0106(8)
C11 0.0577(12) 0.0386(10) 0.0553(12) -0.0197(9) -0.0070(9) -0.0086(9)
C12 0.0688(14) 0.0495(12) 0.0483(11) -0.0383(11) 0.0032(10) -0.0104(9)
C13 0.0516(11) 0.0625(13) 0.0480(11) -0.0372(11) 0.0039(9) -0.0171(10)
C14 0.0411(10) 0.0519(11) 0.0384(9) -0.0252(9) 0.0000(7) -0.0128(8)
C15 0.0301(8) 0.0373(9) 0.0364(9) -0.0130(7) -0.0023(7) -0.0081(7)
C16 0.0382(10) 0.0479(10) 0.0391(10) -0.0161(8) -0.0009(7) -0.0108(8)
C17 0.0371(10) 0.0483(11) 0.0419(10) -0.0122(8) -0.0021(8) -0.0154(8)
C18 0.0355(10) 0.0707(15) 0.0603(13) -0.0067(10) -0.0023(9) -0.0221(11)
C19 0.0480(13) 0.0658(15) 0.0627(14) 0.0032(11) -0.0133(11) -0.0186(12)
C20 0.0655(14) 0.0455(12) 0.0531(12) -0.0026(10) -0.0127(11) -0.0085(9)
C21 0.0504(11) 0.0427(11) 0.0465(11) -0.0125(9) -0.0033(9) -0.0120(9)
C22 0.0380(9) 0.0386(10) 0.0391(9) -0.0115(8) -0.0027(7) -0.0151(8)
C23 0.0324(9) 0.0377(9) 0.0408(9) -0.0142(8) -0.0021(7) -0.0120(7)
C24 0.0325(9) 0.0379(10) 0.0446(10) -0.0153(8) 0.0011(7) -0.0100(8)
C25 0.0408(10) 0.0448(11) 0.0582(12) -0.0222(9) 0.0047(9) -0.0129(9)
C26 0.0767(16) 0.0669(15) 0.0984(19) -0.0493(13) 0.0190(14) -0.0309(14)
C27 0.0385(10) 0.0411(10) 0.0435(10) -0.0179(9) -0.0030(8) -0.0111(8)
C28 0.0456(12) 0.0736(15) 0.0664(14) -0.0299(11) -0.0131(10) -0.0066(11)
N1 0.0452(9) 0.0505(10) 0.0600(10) -0.0278(8) 0.0125(8) -0.0148(8)
N2 0.0373(8) 0.0423(8) 0.0448(8) -0.0190(7) 0.0083(6) -0.0114(7)
N3 0.0509(10) 0.0516(10) 0.0744(12) -0.0159(9) -0.0222(9) -0.0108(9)
O1 0.0375(6) 0.0400(7) 0.0420(7) -0.0194(5) 0.0074(5) -0.0133(5)
O2 0.0323(7) 0.0569(8) 0.0525(8) -0.0161(6) 0.0036(6) -0.0118(6)

loop_
_atom_type_symbol
_atom_type_description
_atom_type_scat_dispersion_real
_atom_type_scat_dispersion_imag
_atom_type_scat_source
C C 0.0033 0.0016 'International Tables Vol C Tables 4.2.6.8 and 6.1.1.4'
H H 0.0000 0.0000 'International Tables Vol C Tables 4.2.6.8 and 6.1.1.4'
N N 0.0061 0.0033 'International Tables Vol C Tables 4.2.6.8 and 6.1.1.4'
O O 0.0106 0.0060 'International Tables Vol C Tables 4.2.6.8 and 6.1.1.4'

loop_
_geom_angle_atom_site_label_1
_geom_angle_atom_site_label_2
_geom_angle_atom_site_label_3
_geom_angle
C6 C1 C2 120.00(18)
C6 C1 N2 122.32(16)
C2 C1 N2 117.68(17)
C3 C2 C1 120.0(2)
C3 C2 H2 120.0
C1 C2 H2 120.0
C4 C3 C2 120.6(2)
C4 C3 H3 119.7
C2 C3 H3 119.7
C3 C4 C5 119.5(2)
C3 C4 H4 120.3
C5 C4 H4 120.3
C4 C5 C6 120.7(2)
C4 C5 H5 119.7
C6 C5 H5 119.7
C1 C6 C5 119.27(19)
C1 C6 H6 120.4
C5 C6 H6 120.4
N2 C7 O1 122.29(15)
N2 C7 C24 109.30(15)
O1 C7 C24 128.28(15)
O1 C8 C9 107.74(13)
O1 C8 C15 109.91(13)
C9 C8 C15 114.90(14)
O1 C8 H8 108.0
C9 C8 H8 108.0
C15 C8 H8 108.0
C10 C9 C14 119.09(16)
C10 C9 C8 119.30(15)
C14 C9 C8 121.58(15)
C11 C10 C9 121.61(17)
C11 C10 H10 119.2
C9 C10 H10 119.2
C10 C11 C12 119.34(18)
C10 C11 H11 120.3
C12 C11 H11 120.3
C13 C12 C11 119.63(18)
C13 C12 H12 120.2
C11 C12 H12 120.2
C12 C13 C14 122.41(17)
C12 C13 H13 118.8
C14 C13 H13 118.8
C13 C14 C9 117.83(17)
C13 C14 C28 118.88(16)
C9 C14 C28 123.28(16)
C27 C15 C16 107.11(14)
C27 C15 C23 108.72(13)
C16 C15 C23 108.72(14)
C27 C15 C8 110.90(14)
C16 C15 C8 112.16(13)
C23 C15 C8 109.13(14)
O2 C16 C15 111.34(14)
O2 C16 H16A 109.4
C15 C16 H16A 109.4
O2 C16 H16B 109.4
C15 C16 H16B 109.4
H16A C16 H16B 108.0
O2 C17 C22 123.01(16)
O2 C17 C18 115.77(17)
C22 C17 C18 121.14(19)
C19 C18 C17 120.1(2)
C19 C18 H18 119.9
C17 C18 H18 119.9
C18 C19 C20 120.0(2)
C18 C19 H19 120.0
C20 C19 H19 120.0
C19 C20 C21 119.9(2)
C19 C20 H20 120.1
C21 C20 H20 120.1
C20 C21 C22 121.67(19)
C20 C21 H21 119.2
C22 C21 H21 119.2
C17 C22 C21 117.23(17)
C17 C22 C23 121.57(16)
C21 C22 C23 121.20(16)
C24 C23 C22 115.21(14)
C24 C23 C15 106.57(13)
C22 C23 C15 108.94(13)
C24 C23 H23 108.7
C22 C23 H23 108.7
C15 C23 H23 108.7
C7 C24 C25 103.93(15)
C7 C24 C23 121.78(15)
C25 C24 C23 134.00(16)
N1 C25 C24 111.93(16)
N1 C25 C26 119.44(17)
C24 C25 C26 128.61(18)
C25 C26 H26A 109.5
C25 C26 H26B 109.5
H26A C26 H26B 109.5
C25 C26 H26C 109.5
H26A C26 H26C 109.5
H26B C26 H26C 109.5
N3 C27 C15 177.91(19)
C14 C28 H28A 109.5
C14 C28 H28B 109.5
H28A C28 H28B 109.5
C14 C28 H28C 109.5
H28A C28 H28C 109.5
H28B C28 H28C 109.5
C25 N1 N2 105.44(14)
C7 N2 N1 109.38(14)
C7 N2 C1 131.23(15)
N1 N2 C1 119.35(14)
C7 O1 C8 111.93(12)
C17 O2 C16 116.17(13)

loop_
_geom_bond_atom_site_label_1
_geom_bond_atom_site_label_2
_geom_bond_distance
C1 C6 1.367(3)
C1 C2 1.384(3)
C1 N2 1.420(2)
C2 C3 1.372(3)
C2 H2 0.9300
C3 C4 1.363(3)
C3 H3 0.9300
C4 C5 1.374(3)
C4 H4 0.9300
C5 C6 1.387(3)
C5 H5 0.9300
C6 H6 0.9300
C7 N2 1.349(2)
C7 O1 1.354(2)
C7 C24 1.363(2)
C8 O1 1.4550(19)
C8 C9 1.502(2)
C8 C15 1.564(2)
C8 H8 0.9800
C9 C10 1.392(3)
C9 C14 1.403(2)
C10 C11 1.375(3)
C10 H10 0.9300
C11 C12 1.377(3)
C11 H11 0.9300
C12 C13 1.370(3)
C12 H12 0.9300
C13 C14 1.389(3)
C13 H13 0.9300
C14 C28 1.508(3)
C15 C27 1.472(2)
C15 C16 1.528(2)
C15 C23 1.550(2)
C16 O2 1.420(2)
C16 H16A 0.9700
C16 H16B 0.9700
C17 O2 1.377(2)
C17 C22 1.383(3)
C17 C18 1.389(3)
C18 C19 1.364(3)
C18 H18 0.9300
C19 C20 1.369(3)
C19 H19 0.9300
C20 C21 1.378(3)
C20 H20 0.9300
C21 C22 1.388(3)
C21 H21 0.9300
C22 C23 1.520(2)
C23 C24 1.497(2)
C23 H23 0.9800
C24 C25 1.406(2)
C25 N1 1.319(2)
C25 C26 1.500(3)
C26 H26A 0.9600
C26 H26B 0.9600
C26 H26C 0.9600
C27 N3 1.139(2)
C28 H28A 0.9600
C28 H28B 0.9600
C28 H28C 0.9600
N1 N2 1.382(2)

loop_
_geom_hbond_atom_site_label_D
_geom_hbond_atom_site_label_H
_geom_hbond_atom_site_label_A
_geom_hbond_site_symmetry_A
_geom_hbond_distance_DH
_geom_hbond_distance_HA
_geom_hbond_distance_DA
_geom_hbond_angle_DHA
C2 H2 N1 . 0.93 2.42 2.759(3) 101.5
C6 H6 O1 . 0.93 2.37 2.952(2) 120.1
C28 H28C O2 . 0.96 2.47 3.310(3) 146.0
C16 H16A O2 2_557 0.97 2.56 3.380(2) 142.5
C20 H20 Cg1 1_465 0.96 2.86 3.567 134

loop_
_geom_torsion_atom_site_label_1
_geom_torsion_atom_site_label_2
_geom_torsion_atom_site_label_3
_geom_torsion_atom_site_label_4
_geom_torsion
C6 C1 C2 C3 -1.4(3)
N2 C1 C2 C3 179.1(2)
C1 C2 C3 C4 0.8(4)
C2 C3 C4 C5 0.4(4)
C3 C4 C5 C6 -1.0(4)
C2 C1 C6 C5 0.9(3)
N2 C1 C6 C5 -179.67(17)
C4 C5 C6 C1 0.3(3)
O1 C8 C9 C10 54.68(19)
C15 C8 C9 C10 -68.2(2)
O1 C8 C9 C14 -127.45(16)
C15 C8 C9 C14 109.68(17)
C14 C9 C10 C11 -2.2(3)
C8 C9 C10 C11 175.76(16)
C9 C10 C11 C12 -0.6(3)
C10 C11 C12 C13 2.6(3)
C11 C12 C13 C14 -1.7(3)
C12 C13 C14 C9 -1.1(3)
C12 C13 C14 C28 177.50(18)
C10 C9 C14 C13 3.0(2)
C8 C9 C14 C13 -174.90(15)
C10 C9 C14 C28 -175.56(17)
C8 C9 C14 C28 6.6(3)
O1 C8 C15 C27 -53.68(18)
C9 C8 C15 C27 68.02(18)
O1 C8 C15 C16 -173.39(13)
C9 C8 C15 C16 -51.69(19)
O1 C8 C15 C23 66.07(16)
C9 C8 C15 C23 -172.23(13)
C27 C15 C16 O2 -179.60(14)
C23 C15 C16 O2 63.08(17)
C8 C15 C16 O2 -57.70(19)
O2 C17 C18 C19 -176.47(18)
C22 C17 C18 C19 0.3(3)
C17 C18 C19 C20 -0.4(3)
C18 C19 C20 C21 0.2(3)
C19 C20 C21 C22 0.2(3)
O2 C17 C22 C21 176.57(15)
C18 C17 C22 C21 0.0(3)
O2 C17 C22 C23 -3.8(3)
C18 C17 C22 C23 179.67(16)
C20 C21 C22 C17 -0.3(3)
C20 C21 C22 C23 -179.94(17)
C17 C22 C23 C24 139.64(17)
C21 C22 C23 C24 -40.7(2)
C17 C22 C23 C15 20.0(2)
C21 C22 C23 C15 -160.35(15)
C27 C15 C23 C24 71.73(17)
C16 C15 C23 C24 -171.97(13)
C8 C15 C23 C24 -49.35(16)
C27 C15 C23 C22 -163.39(13)
C16 C15 C23 C22 -47.10(17)
C8 C15 C23 C22 75.53(16)
N2 C7 C24 C25 -1.34(19)
O1 C7 C24 C25 174.53(17)
N2 C7 C24 C23 -175.98(15)
O1 C7 C24 C23 -0.1(3)
C22 C23 C24 C7 -101.70(19)
C15 C23 C24 C7 19.3(2)
C22 C23 C24 C25 85.5(2)
C15 C23 C24 C25 -153.51(19)
C7 C24 C25 N1 1.3(2)
C23 C24 C25 N1 174.98(18)
C7 C24 C25 C26 -176.9(2)
C23 C24 C25 C26 -3.3(4)
C24 C25 N1 N2 -0.8(2)
C26 C25 N1 N2 177.66(18)
O1 C7 N2 N1 -175.21(15)
C24 C7 N2 N1 0.96(19)
O1 C7 N2 C1 2.1(3)
C24 C7 N2 C1 178.30(17)
C25 N1 N2 C7 -0.1(2)
C25 N1 N2 C1 -177.82(16)
C6 C1 N2 C7 18.8(3)
C2 C1 N2 C7 -161.74(19)
C6 C1 N2 N1 -164.07(17)
C2 C1 N2 N1 15.4(3)
N2 C7 O1 C8 -170.88(15)
C24 C7 O1 C8 13.7(2)
C9 C8 O1 C7 -171.15(13)
C15 C8 O1 C7 -45.26(17)
C22 C17 O2 C16 17.4(2)
C18 C17 O2 C16 -165.84(16)
C15 C16 O2 C17 -47.30(19)
